data_4036128
loop_
_publ_author_name
'Alcaide, Benito'
'Almendros, Pedro'
'Herrera, Fernando'
'Luna, Amparo'
'de Orbe, M. Elena'
'Torres, M. Rosario'

_publ_section_title
;
 Gallium-catalyzed domino arylation/oxycyclization of allenes with
 phenols.
;
_journal_issue 8
_journal_name_full 'The Journal of organic chemistry'
_journal_page_first 4157
_journal_page_last 4163
_journal_paper_doi 10.1021/acs.joc.5b00106
_journal_volume 80
_journal_year 2015
_chemical_formula_sum 'C20 H19 N O2'
_chemical_formula_weight 305.36
_space_group_IT_number 15
_space_group_name_Hall '-C 2yc'
_space_group_name_H-M_alt 'C 1 2/c 1'
_symmetry_cell_setting monoclinic
_symmetry_space_group_name_H-M 'C 1 2/c 1'
_atom_sites_solution_hydrogens geom
_atom_sites_solution_primary direct
_atom_sites_solution_secondary difmap
_audit_creation_method SHELXL-97
_cell_angle_alpha 90.00
_cell_angle_beta 125.939(2)
_cell_angle_gamma 90.00
_cell_formula_units_Z 8
_cell_length_a 24.592(3)
_cell_length_b 8.4874(9)
_cell_length_c 19.112(2)
_cell_measurement_reflns_used 1463
_cell_measurement_temperature 296(2)
_cell_measurement_theta_max 19.62
_cell_measurement_theta_min 2.63
_cell_volume 3229.7(6)
_computing_cell_refinement 'Bruker SMART'
_computing_data_collection 'Bruker SMART'
_computing_data_reduction 'Bruker SAINT'
_computing_molecular_graphics 'Bruker SHELXTL'
_computing_publication_material 'Bruker SHELXTL'
_computing_structure_refinement 'SHELXL-97 (Sheldrick, 1997)'
_computing_structure_solution 'SHELXS-97 (Sheldrick, 1990)'
_diffrn_ambient_temperature 296(2)
_diffrn_measured_fraction_theta_full 0.997
_diffrn_measured_fraction_theta_max 0.997
_diffrn_measurement_device_type 'CCD area detector'
_diffrn_measurement_method 'phi and omega scans'
_diffrn_radiation_monochromator graphite
_diffrn_radiation_source 'fine-focus sealed tube'
_diffrn_radiation_type MoK\a
_diffrn_radiation_wavelength 0.71073
_diffrn_reflns_av_R_equivalents 0.0845
_diffrn_reflns_av_sigmaI/netI 0.0976
_diffrn_reflns_limit_h_max 30
_diffrn_reflns_limit_h_min -19
_diffrn_reflns_limit_k_max 10
_diffrn_reflns_limit_k_min -10
_diffrn_reflns_limit_l_max 23
_diffrn_reflns_limit_l_min -23
_diffrn_reflns_number 13074
_diffrn_reflns_theta_full 26.00
_diffrn_reflns_theta_max 26.00
_diffrn_reflns_theta_min 2.05
_exptl_absorpt_coefficient_mu 0.081
_exptl_absorpt_correction_type none
_exptl_crystal_colour colorless
_exptl_crystal_density_diffrn 1.256
_exptl_crystal_density_method 'not measured'
_exptl_crystal_description prismatic
_exptl_crystal_F_000 1296
_exptl_crystal_size_max 0.26
_exptl_crystal_size_mid 0.23
_exptl_crystal_size_min 0.19
_refine_diff_density_max 0.167
_refine_diff_density_min -0.153
_refine_diff_density_rms 0.036
_refine_ls_extinction_method none
_refine_ls_goodness_of_fit_ref 0.996
_refine_ls_hydrogen_treatment constr
_refine_ls_matrix_type full
_refine_ls_number_parameters 208
_refine_ls_number_reflns 3172
_refine_ls_number_restraints 0
_refine_ls_restrained_S_all 0.996
_refine_ls_R_factor_all 0.1312
_refine_ls_R_factor_gt 0.0437
_refine_ls_shift/su_max 0.001
_refine_ls_shift/su_mean 0.000
_refine_ls_structure_factor_coef Fsqd
_refine_ls_weighting_details 'calc w=1/[\s^2^(Fo^2^)+(0.0230P)^2^+0.0000P] where P=(Fo^2^+2Fc^2^)/3'
_refine_ls_weighting_scheme calc
_refine_ls_wR_factor_gt 0.0812
_refine_ls_wR_factor_ref 0.0970
_reflns_number_gt 1346
_reflns_number_total 3172
_reflns_threshold_expression >2sigma(I)
_cod_data_source_file jo5b00106_si_002.cif
_cod_data_source_block al1053fc
_cod_depositor_comments
;
The following automatic conversions were performed:

data item '_symmetry_cell_setting' value 'Monoclinic' was changed to
'monoclinic' in accordance with the
/home/saulius/struct/COD-crude-data/automatic-downloads/DataCite-retrospective/ACS/depositions/lib/dictionaries/cif_core.dic
dictionary named 'cif_core.dic' version 2.4.2 last updated on
2011-04-26.

Automatic conversion script
Id: cif_fix_values 6909 2019-04-08 15:41:33Z antanas 
;
_cod_original_cell_volume 3229.8(6)
_cod_original_sg_symbol_H-M C2/c
_cod_database_code 4036128

loop_
_symmetry_equiv_pos_as_xyz
'x, y, z'
'-x, y, -z+1/2'
'x+1/2, y+1/2, z'
'-x+1/2, y+1/2, -z+1/2'
'-x, -y, -z'
'x, -y, z-1/2'
'-x+1/2, -y+1/2, -z'
'x+1/2, -y+1/2, z-1/2'

loop_
_atom_site_label
_atom_site_type_symbol
_atom_site_fract_x
_atom_site_fract_y
_atom_site_fract_z
_atom_site_U_iso_or_equiv
_atom_site_adp_type
_atom_site_occupancy
_atom_site_symmetry_multiplicity
_atom_site_calc_flag
_atom_site_refinement_flags
C2 C 0.09474(13) 0.5218(3) 0.10509(15) 0.0507(7) Uani 1 1 d .
C3 C 0.07987(11) 0.3480(2) 0.10707(15) 0.0444(6) Uani 1 1 d .
H3 H 0.0444 0.3175 0.0474 0.053 Uiso 1 1 calc R
C4 C 0.14326(11) 0.2686(2) 0.13074(13) 0.0406(6) Uani 1 1 d .
C5 C 0.16449(12) 0.1141(2) 0.14479(14) 0.0508(7) Uani 1 1 d .
H5 H 0.1370 0.0342 0.1410 0.061 Uiso 1 1 calc R
C6 C 0.22751(12) 0.0785(3) 0.16469(15) 0.0551(7) Uani 1 1 d .
H6 H 0.2418 -0.0258 0.1741 0.066 Uiso 1 1 calc R
C7 C 0.26879(12) 0.1952(3) 0.17068(15) 0.0554(7) Uani 1 1 d .
H7 H 0.3108 0.1691 0.1846 0.067 Uiso 1 1 calc R
C8 C 0.24848(12) 0.3511(3) 0.15614(15) 0.0543(7) Uani 1 1 d .
H8 H 0.2759 0.4308 0.1596 0.065 Uiso 1 1 calc R
C9 C 0.18634(12) 0.3834(2) 0.13640(14) 0.0434(6) Uani 1 1 d .
C10 C 0.05452(11) 0.3068(3) 0.16132(15) 0.0491(6) Uani 1 1 d .
C11 C 0.03980(12) 0.1317(3) 0.15840(17) 0.0500(7) Uani 1 1 d .
C12 C 0.07943(11) 0.0783(3) 0.24715(16) 0.0488(7) Uani 1 1 d .
C13 C 0.08393(12) -0.0637(3) 0.28597(18) 0.0613(7) Uani 1 1 d .
H13 H 0.0585 -0.1492 0.2518 0.074 Uiso 1 1 calc R
C14 C 0.12553(14) -0.0799(3) 0.3745(2) 0.0648(8) Uani 1 1 d .
C15 C 0.16285(14) 0.0499(4) 0.42344(18) 0.0725(8) Uani 1 1 d .
H15 H 0.1908 0.0398 0.4833 0.087 Uiso 1 1 calc R
C16 C 0.16056(12) 0.1930(3) 0.38785(17) 0.0638(7) Uani 1 1 d .
H16 H 0.1861 0.2784 0.4220 0.077 Uiso 1 1 calc R
C17 C 0.11836(12) 0.2034(3) 0.29871(17) 0.0512(7) Uani 1 1 d .
C18 C 0.13059(14) -0.2343(3) 0.41801(18) 0.0950(10) Uani 1 1 d .
H18A H 0.1744 -0.2791 0.4442 0.143 Uiso 1 1 calc R
H18B H 0.0971 -0.3061 0.3758 0.143 Uiso 1 1 calc R
H18C H 0.1235 -0.2154 0.4616 0.143 Uiso 1 1 calc R
C19 C -0.00384(13) 0.0505(3) 0.08676(17) 0.0742(9) Uani 1 1 d .
H19A H -0.0119 -0.0552 0.0904 0.089 Uiso 1 1 calc R
H19B H -0.0262 0.0995 0.0331 0.089 Uiso 1 1 calc R
C20 C -0.00572(12) 0.4045(3) 0.13856(17) 0.0746(8) Uani 1 1 d .
H20A H -0.0211 0.3685 0.1718 0.112 Uiso 1 1 calc R
H20B H -0.0411 0.3933 0.0781 0.112 Uiso 1 1 calc R
H20C H 0.0071 0.5133 0.1515 0.112 Uiso 1 1 calc R
C21 C 0.18416(13) 0.6781(2) 0.11521(17) 0.0748(8) Uani 1 1 d .
H21A H 0.1533 0.7629 0.1002 0.112 Uiso 1 1 calc R
H21B H 0.1929 0.6699 0.0725 0.112 Uiso 1 1 calc R
H21C H 0.2254 0.6985 0.1707 0.112 Uiso 1 1 calc R
N1 N 0.15531(10) 0.5318(2) 0.11847(12) 0.0516(6) Uani 1 1 d .
O1 O 0.05891(8) 0.63614(18) 0.09055(11) 0.0707(6) Uani 1 1 d .
O2 O 0.10948(8) 0.33787(18) 0.25279(10) 0.0580(5) Uani 1 1 d .

loop_
_atom_site_aniso_label
_atom_site_aniso_U_11
_atom_site_aniso_U_22
_atom_site_aniso_U_33
_atom_site_aniso_U_23
_atom_site_aniso_U_13
_atom_site_aniso_U_12
C2 0.0509(18) 0.0523(16) 0.0458(17) 0.0056(13) 0.0266(15) 0.0038(14)
C3 0.0402(15) 0.0509(15) 0.0425(15) 0.0023(12) 0.0245(13) 0.0000(12)
C4 0.0420(15) 0.0403(13) 0.0410(15) -0.0032(11) 0.0253(13) -0.0038(12)
C5 0.0573(17) 0.0424(15) 0.0603(18) -0.0039(12) 0.0387(15) -0.0078(13)
C6 0.0569(18) 0.0459(16) 0.0667(19) -0.0012(13) 0.0387(16) 0.0048(14)
C7 0.0480(16) 0.0596(17) 0.0647(18) -0.0017(14) 0.0364(15) 0.0010(14)
C8 0.0514(17) 0.0501(17) 0.0677(19) 0.0007(13) 0.0384(16) -0.0070(13)
C9 0.0490(16) 0.0402(14) 0.0419(16) 0.0011(11) 0.0272(14) -0.0017(13)
C10 0.0405(15) 0.0663(16) 0.0395(16) 0.0022(13) 0.0229(14) 0.0005(13)
C11 0.0407(15) 0.0656(17) 0.0477(18) 0.0035(14) 0.0281(14) -0.0074(13)
C12 0.0398(15) 0.0650(17) 0.0482(18) 0.0069(15) 0.0294(14) 0.0013(13)
C13 0.0538(18) 0.076(2) 0.065(2) 0.0083(16) 0.0412(17) -0.0013(15)
C14 0.063(2) 0.082(2) 0.067(2) 0.0178(18) 0.0479(18) 0.0124(17)
C15 0.066(2) 0.108(2) 0.051(2) 0.0191(19) 0.0388(17) 0.0207(19)
C16 0.0596(18) 0.090(2) 0.0467(19) -0.0032(16) 0.0339(16) 0.0040(16)
C17 0.0485(17) 0.0707(18) 0.0440(18) 0.0071(15) 0.0325(15) 0.0044(14)
C18 0.104(2) 0.105(2) 0.096(2) 0.045(2) 0.070(2) 0.030(2)
C19 0.064(2) 0.089(2) 0.061(2) 0.0002(17) 0.0325(17) -0.0208(16)
C20 0.0634(19) 0.095(2) 0.081(2) 0.0129(17) 0.0516(17) 0.0198(16)
C21 0.086(2) 0.0451(15) 0.093(2) 0.0095(15) 0.0524(18) -0.0087(15)
N1 0.0573(14) 0.0368(12) 0.0615(15) 0.0069(10) 0.0353(12) -0.0012(10)
O1 0.0695(13) 0.0554(11) 0.0816(14) 0.0130(10) 0.0412(11) 0.0201(10)
O2 0.0616(12) 0.0635(11) 0.0477(12) -0.0048(9) 0.0315(10) -0.0056(9)

loop_
_atom_type_symbol
_atom_type_description
_atom_type_scat_dispersion_real
_atom_type_scat_dispersion_imag
_atom_type_scat_source
C C 0.0033 0.0016 'International Tables Vol C Tables 4.2.6.8 and 6.1.1.4'
H H 0.0000 0.0000 'International Tables Vol C Tables 4.2.6.8 and 6.1.1.4'
N N 0.0061 0.0033 'International Tables Vol C Tables 4.2.6.8 and 6.1.1.4'
O O 0.0106 0.0060 'International Tables Vol C Tables 4.2.6.8 and 6.1.1.4'

loop_
_geom_angle_atom_site_label_1
_geom_angle_atom_site_label_2
_geom_angle_atom_site_label_3
_geom_angle
O1 C2 N1 123.8(2)
O1 C2 C3 128.2(2)
N1 C2 C3 107.9(2)
C2 C3 C4 102.69(18)
C2 C3 C10 115.88(19)
C4 C3 C10 117.13(18)
C2 C3 H3 106.8
C4 C3 H3 106.8
C10 C3 H3 106.8
C9 C4 C5 117.7(2)
C9 C4 C3 108.43(18)
C5 C4 C3 133.8(2)
C6 C5 C4 119.5(2)
C6 C5 H5 120.2
C4 C5 H5 120.2
C5 C6 C7 121.0(2)
C5 C6 H6 119.5
C7 C6 H6 119.5
C8 C7 C6 120.7(2)
C8 C7 H7 119.7
C6 C7 H7 119.7
C9 C8 C7 117.4(2)
C9 C8 H8 121.3
C7 C8 H8 121.3
C8 C9 C4 123.7(2)
C8 C9 N1 127.2(2)
C4 C9 N1 109.1(2)
O2 C10 C11 104.50(18)
O2 C10 C3 107.90(18)
C11 C10 C3 112.37(19)
O2 C10 C20 107.60(19)
C11 C10 C20 110.5(2)
C3 C10 C20 113.39(19)
C19 C11 C12 128.7(2)
C19 C11 C10 124.9(2)
C12 C11 C10 106.3(2)
C17 C12 C13 118.9(2)
C17 C12 C11 107.7(2)
C13 C12 C11 133.4(2)
C14 C13 C12 120.9(3)
C14 C13 H13 119.6
C12 C13 H13 119.6
C15 C14 C13 118.0(3)
C15 C14 C18 120.5(3)
C13 C14 C18 121.5(3)
C14 C15 C16 123.3(3)
C14 C15 H15 118.4
C16 C15 H15 118.4
C15 C16 C17 116.6(3)
C15 C16 H16 121.7
C17 C16 H16 121.7
C12 C17 O2 113.5(2)
C12 C17 C16 122.4(3)
O2 C17 C16 124.2(3)
C14 C18 H18A 109.5
C14 C18 H18B 109.5
H18A C18 H18B 109.5
C14 C18 H18C 109.5
H18A C18 H18C 109.5
H18B C18 H18C 109.5
C11 C19 H19A 120.0
C11 C19 H19B 120.0
H19A C19 H19B 120.0
C10 C20 H20A 109.5
C10 C20 H20B 109.5
H20A C20 H20B 109.5
C10 C20 H20C 109.5
H20A C20 H20C 109.5
H20B C20 H20C 109.5
N1 C21 H21A 109.5
N1 C21 H21B 109.5
H21A C21 H21B 109.5
N1 C21 H21C 109.5
H21A C21 H21C 109.5
H21B C21 H21C 109.5
C2 N1 C9 111.6(2)
C2 N1 C21 123.7(2)
C9 N1 C21 124.6(2)
C17 O2 C10 107.42(18)

loop_
_geom_bond_atom_site_label_1
_geom_bond_atom_site_label_2
_geom_bond_distance
C2 O1 1.228(2)
C2 N1 1.358(3)
C2 C3 1.526(3)
C3 C4 1.504(3)
C3 C10 1.531(3)
C3 H3 0.9800
C4 C9 1.396(3)
C4 C5 1.379(3)
C5 C6 1.395(3)
C5 H5 0.9300
C6 C7 1.374(3)
C6 H6 0.9300
C7 C8 1.384(3)
C7 H7 0.9300
C8 C9 1.370(3)
C8 H8 0.9300
C9 N1 1.407(2)
C10 O2 1.476(2)
C10 C11 1.523(3)
C10 C20 1.521(3)
C11 C19 1.333(3)
C11 C12 1.446(3)
C12 C17 1.381(3)
C12 C13 1.385(3)
C13 C14 1.377(3)
C13 H13 0.9300
C14 C15 1.387(3)
C14 C18 1.517(3)
C15 C16 1.377(3)
C15 H15 0.9300
C16 C17 1.383(3)
C16 H16 0.9300
C17 O2 1.377(3)
C18 H18A 0.9600
C18 H18B 0.9600
C18 H18C 0.9600
C19 H19A 0.9300
C19 H19B 0.9300
C20 H20A 0.9600
C20 H20B 0.9600
C20 H20C 0.9600
C21 N1 1.450(2)
C21 H21A 0.9600
C21 H21B 0.9600
C21 H21C 0.9600

loop_
_geom_torsion_atom_site_label_1
_geom_torsion_atom_site_label_2
_geom_torsion_atom_site_label_3
_geom_torsion_atom_site_label_4
_geom_torsion
O1 C2 C3 C4 -178.4(2)
N1 C2 C3 C4 4.6(2)
O1 C2 C3 C10 -49.4(3)
N1 C2 C3 C10 133.5(2)
C2 C3 C4 C9 -2.9(2)
C10 C3 C4 C9 -131.1(2)
C2 C3 C4 C5 178.9(2)
C10 C3 C4 C5 50.7(3)
C9 C4 C5 C6 0.6(3)
C3 C4 C5 C6 178.7(2)
C4 C5 C6 C7 0.1(3)
C5 C6 C7 C8 -0.7(4)
C6 C7 C8 C9 0.5(3)
C7 C8 C9 C4 0.3(3)
C7 C8 C9 N1 -179.4(2)
C5 C4 C9 C8 -0.9(3)
C3 C4 C9 C8 -179.4(2)
C5 C4 C9 N1 178.86(19)
C3 C4 C9 N1 0.3(2)
C2 C3 C10 O2 -66.3(2)
C4 C3 C10 O2 55.2(2)
C2 C3 C10 C11 178.99(19)
C4 C3 C10 C11 -59.5(3)
C2 C3 C10 C20 52.7(3)
C4 C3 C10 C20 174.27(19)
O2 C10 C11 C19 -175.5(2)
C3 C10 C11 C19 -58.7(3)
C20 C10 C11 C19 69.0(3)
O2 C10 C11 C12 7.3(2)
C3 C10 C11 C12 124.0(2)
C20 C10 C11 C12 -108.2(2)
C19 C11 C12 C17 178.7(3)
C10 C11 C12 C17 -4.2(2)
C19 C11 C12 C13 -2.3(4)
C10 C11 C12 C13 174.8(3)
C17 C12 C13 C14 1.1(3)
C11 C12 C13 C14 -177.8(2)
C12 C13 C14 C15 -0.2(4)
C12 C13 C14 C18 179.5(2)
C13 C14 C15 C16 -0.4(4)
C18 C14 C15 C16 179.9(2)
C14 C15 C16 C17 0.1(4)
C13 C12 C17 O2 -180.0(2)
C11 C12 C17 O2 -0.8(3)
C13 C12 C17 C16 -1.5(4)
C11 C12 C17 C16 177.7(2)
C15 C16 C17 C12 0.9(4)
C15 C16 C17 O2 179.2(2)
O1 C2 N1 C9 178.1(2)
C3 C2 N1 C9 -4.7(2)
O1 C2 N1 C21 -1.5(4)
C3 C2 N1 C21 175.7(2)
C8 C9 N1 C2 -177.4(2)
C4 C9 N1 C2 2.9(3)
C8 C9 N1 C21 2.1(4)
C4 C9 N1 C21 -177.6(2)
C12 C17 O2 C10 5.7(2)
C16 C17 O2 C10 -172.8(2)
C11 C10 O2 C17 -7.8(2)
C3 C10 O2 C17 -127.58(18)
C20 C10 O2 C17 109.7(2)
